data_7027121
loop_
_publ_author_name
'Moser, Daniel F.'
'Schranz, Ingo'
'Gerrety, Michael C.'
'Stahl, Lothar'
'Staples, Richard J.'

_publ_section_title
;
 Polycyclic bis(amido)cyclodiphosphazane complexes of antimony(III) and
 bismuth(III): syntheses, molecular structures and solution behaviour
;
_journal_issue 5
_journal_name_full 'Journal of the Chemical Society, Dalton Transactions'
_journal_page_first 751
_journal_paper_doi 10.1039/a807207h
_journal_year 1999
_chemical_formula_sum 'C22 H41 N4 O P2 Sb'
_chemical_formula_weight 561.28
_chemical_name_systematic
; 
 ? 
;
_space_group_IT_number 14
_symmetry_cell_setting monoclinic
_symmetry_space_group_name_Hall '-P 2ybc'
_symmetry_space_group_name_H-M 'P 1 21/c 1'
_atom_sites_solution_hydrogens geom
_atom_sites_solution_primary direct
_atom_sites_solution_secondary difmap
_audit_creation_method SHELXL-97
_cell_angle_alpha 90.00
_cell_angle_beta 90.07(2)
_cell_angle_gamma 90.00
_cell_formula_units_Z 8
_cell_length_a 9.548(2)
_cell_length_b 29.466(6)
_cell_length_c 19.817(5)
_cell_measurement_reflns_used 113
_cell_measurement_temperature 213(2)
_cell_measurement_theta_max 18.04
_cell_measurement_theta_min 2.31
_cell_volume 5575(2)
_computing_cell_refinement 'SMART (SIEMENS, V4.033, 1994)'
_computing_data_collection 'ASTRO (SIEMENS, V4.033, 1994)'
_computing_data_reduction 'SAINT (SIEMENS, V4.035, 1994)'
_computing_molecular_graphics 'SHELXTL (SIEMENS, 1994, ver 5.04)'
_computing_publication_material 'CIFTAB (Sheldrick, 1993)'
_computing_structure_refinement 'SHELXL-97 (Sheldrick, 1997)'
_computing_structure_solution 'SHELXS-97 (Sheldrick, 1990)'
_diffrn_ambient_temperature 213(2)
_diffrn_measured_fraction_theta_full 0.768
_diffrn_measured_fraction_theta_max 0.768
_diffrn_measurement_method '\w, 0.3 deg'
_diffrn_radiation_monochromator graphite
_diffrn_radiation_source 'fine-focus sealed tube'
_diffrn_radiation_type MoK\a
_diffrn_radiation_wavelength 0.71073
_diffrn_reflns_av_R_equivalents 0.0582
_diffrn_reflns_av_sigmaI/netI 0.0741
_diffrn_reflns_limit_h_max 2
_diffrn_reflns_limit_h_min -11
_diffrn_reflns_limit_k_max 34
_diffrn_reflns_limit_k_min -23
_diffrn_reflns_limit_l_max 21
_diffrn_reflns_limit_l_min -22
_diffrn_reflns_number 10962
_diffrn_reflns_theta_full 25.00
_diffrn_reflns_theta_max 25.00
_diffrn_reflns_theta_min 1.03
_diffrn_standards_decay_% <1
_diffrn_standards_interval_count 0
_diffrn_standards_number 0
_exptl_absorpt_coefficient_mu 1.123
_exptl_absorpt_correction_T_max 1.000000
_exptl_absorpt_correction_T_min .188443
_exptl_absorpt_correction_type empirical
_exptl_crystal_colour colorless
_exptl_crystal_density_diffrn 1.337
_exptl_crystal_density_method 'not measured'
_exptl_crystal_description block
_exptl_crystal_F_000 2320
_exptl_crystal_size_max 0.1
_exptl_crystal_size_mid 0.2
_exptl_crystal_size_min 0.2
_refine_diff_density_max 0.567
_refine_diff_density_min -0.547
_refine_diff_density_rms 0.110
_refine_ls_extinction_method none
_refine_ls_goodness_of_fit_ref 1.235
_refine_ls_hydrogen_treatment mixed
_refine_ls_matrix_type full
_refine_ls_number_parameters 550
_refine_ls_number_reflns 7538
_refine_ls_number_restraints 0
_refine_ls_restrained_S_all 1.235
_refine_ls_R_factor_all 0.0932
_refine_ls_R_factor_gt 0.0644
_refine_ls_shift/su_max 0.008
_refine_ls_shift/su_mean 0.000
_refine_ls_structure_factor_coef Fsqd
_refine_ls_weighting_details 'calc w=1/[\s^2^(Fo^2^)+(0.0000P)^2^+29.4947P] where P=(Fo^2^+2Fc^2^)/3'
_refine_ls_weighting_scheme calc
_refine_ls_wR_factor_gt 0.1171
_refine_ls_wR_factor_ref 0.1365
_reflns_number_gt 6130
_reflns_number_total 7538
_reflns_threshold_expression >2sigma(I)
_cod_data_source_file 807207hsup1.cif
_cod_data_source_block 1c
_cod_depositor_comments
;
The following automatic conversions were performed:

'_symmetry_cell_setting' value 'Monoclinic' changed to 'monoclinic'
according to /home/saulius/struct/CIF-dictionaries/cif_core.dic
dictionary named 'cif_core.dic' version 2.4.2 from
2011-04-26.

'_exptl_absorpt_correction_type' value 'Empirical'
changed to 'empirical' according to
/home/saulius/struct/CIF-dictionaries/cif_core.dic dictionary named
'cif_core.dic' version 2.4.2 from 2011-04-26.

Automatic conversion script
Id: cif_fix_values 1891 2012-01-12 08:04:46Z andrius 
;
_cod_original_sg_symbol_H-M P2(1)/c
_cod_database_code 7027121

loop_
_symmetry_equiv_pos_as_xyz
'x, y, z'
'-x, y+1/2, -z+1/2'
'-x, -y, -z'
'x, -y-1/2, z-1/2'

loop_
_atom_site_label
_atom_site_type_symbol
_atom_site_fract_x
_atom_site_fract_y
_atom_site_fract_z
_atom_site_U_iso_or_equiv
_atom_site_adp_type
_atom_site_occupancy
_atom_site_symmetry_multiplicity
_atom_site_calc_flag
_atom_site_refinement_flags
_atom_site_disorder_assembly
_atom_site_disorder_group
Sb1A Sb 1.60358(8) -0.22742(2) 0.56428(4) 0.0323(3) Uani 0.929(4) 1 d P . .
Sb2A Sb 1.6080(10) -0.1641(3) 0.5058(5) 0.0323(3) Uani 0.07 1 d P A 2
P1A P 1.3388(3) -0.17156(9) 0.59011(15) 0.0302(7) Uani 1 1 d . . .
P2A P 1.5674(3) -0.14404(10) 0.65498(16) 0.0346(8) Uani 1 1 d . A .
N1A N 1.4560(8) -0.1911(3) 0.6522(4) 0.031(2) Uani 1 1 d . A .
N2A N 1.4435(9) -0.1250(3) 0.5977(5) 0.036(2) Uani 1 1 d . A .
N3A N 1.4119(8) -0.2046(3) 0.5291(4) 0.032(2) Uani 1 1 d . A .
N4A N 1.6903(8) -0.1695(3) 0.6095(5) 0.035(2) Uani 1 1 d . A .
O1A O 1.6934(8) -0.2109(3) 0.4754(4) 0.051(2) Uani 1 1 d . A .
C1A C 1.7730(11) -0.2363(4) 0.4341(7) 0.043(3) Uani 1 1 d . . .
C2A C 1.7961(13) -0.2824(4) 0.4439(8) 0.064(4) Uani 1 1 d . A .
H2AA H 1.7540 -0.2976 0.4803 0.077 Uiso 1 1 calc R . .
C3A C 1.8824(15) -0.3059(5) 0.3991(9) 0.076(5) Uani 1 1 d . . .
H3AA H 1.8994 -0.3369 0.4071 0.091 Uiso 1 1 calc R A .
C4A C 1.9413(14) -0.2866(6) 0.3460(8) 0.074(5) Uani 1 1 d . A .
H4AA H 1.9956 -0.3040 0.3160 0.089 Uiso 1 1 calc R . .
C5A C 1.9220(15) -0.2406(6) 0.3352(8) 0.082(5) Uani 1 1 d . . .
H5AA H 1.9669 -0.2262 0.2989 0.099 Uiso 1 1 calc R A .
C6A C 1.8360(13) -0.2160(4) 0.3782(7) 0.059(4) Uani 1 1 d . A .
H6AA H 1.8200 -0.1851 0.3696 0.071 Uiso 1 1 calc R . .
C7A C 1.4062(13) -0.2153(4) 0.7136(6) 0.049(3) Uani 1 1 d . . .
C8A C 1.5357(13) -0.2307(5) 0.7543(7) 0.063(4) Uani 1 1 d . A .
H8AA H 1.5910 -0.2515 0.7273 0.094 Uiso 1 1 calc R . .
H8AB H 1.5054 -0.2458 0.7952 0.094 Uiso 1 1 calc R . .
H8AC H 1.5919 -0.2044 0.7659 0.094 Uiso 1 1 calc R . .
C9A C 1.3178(14) -0.2556(5) 0.6925(8) 0.076(5) Uani 1 1 d . A .
H9AA H 1.3736 -0.2760 0.6651 0.114 Uiso 1 1 calc R . .
H9AB H 1.2380 -0.2450 0.6665 0.114 Uiso 1 1 calc R . .
H9AC H 1.2851 -0.2714 0.7324 0.114 Uiso 1 1 calc R . .
C10A C 1.3181(13) -0.1826(5) 0.7575(7) 0.074(5) Uani 1 1 d . A .
H10A H 1.2357 -0.1731 0.7326 0.111 Uiso 1 1 calc R . .
H10B H 1.3739 -0.1562 0.7691 0.111 Uiso 1 1 calc R . .
H10C H 1.2896 -0.1980 0.7985 0.111 Uiso 1 1 calc R . .
C11A C 1.4423(13) -0.0822(4) 0.5605(8) 0.057(4) Uani 1 1 d . . .
C12A C 1.2971(15) -0.0697(5) 0.5427(9) 0.091(6) Uani 1 1 d . A .
H12A H 1.2545 -0.0940 0.5170 0.136 Uiso 1 1 calc R . .
H12B H 1.2979 -0.0422 0.5158 0.136 Uiso 1 1 calc R . .
H12C H 1.2437 -0.0645 0.5836 0.136 Uiso 1 1 calc R . .
C13A C 1.5177(19) -0.0459(4) 0.5996(9) 0.098(6) Uani 1 1 d . A .
H13A H 1.4697 -0.0406 0.6420 0.147 Uiso 1 1 calc R . .
H13B H 1.5187 -0.0180 0.5735 0.147 Uiso 1 1 calc R . .
H13C H 1.6131 -0.0555 0.6084 0.147 Uiso 1 1 calc R . .
C14A C 1.5239(18) -0.0892(5) 0.4931(9) 0.093(6) Uani 1 1 d . A .
H14A H 1.4780 -0.1125 0.4665 0.139 Uiso 1 1 calc R . .
H14B H 1.6192 -0.0985 0.5029 0.139 Uiso 1 1 calc R . .
H14F H 1.5251 -0.0610 0.4679 0.139 Uiso 1 1 calc R . .
C15A C 1.3330(11) -0.2237(4) 0.4712(6) 0.041(3) Uani 1 1 d . . .
C16A C 1.3595(18) -0.1955(5) 0.4089(7) 0.084(5) Uani 1 1 d . A .
H16A H 1.3276 -0.1647 0.4166 0.127 Uiso 1 1 calc R . .
H16B H 1.3090 -0.2084 0.3710 0.127 Uiso 1 1 calc R . .
H16C H 1.4590 -0.1953 0.3991 0.127 Uiso 1 1 calc R . .
C17A C 1.3855(15) -0.2722(4) 0.4572(7) 0.068(4) Uani 1 1 d . A .
H17A H 1.3705 -0.2909 0.4968 0.102 Uiso 1 1 calc R . .
H17B H 1.4847 -0.2713 0.4467 0.102 Uiso 1 1 calc R . .
H17C H 1.3345 -0.2848 0.4193 0.102 Uiso 1 1 calc R . .
C18A C 1.1781(13) -0.2248(6) 0.4839(8) 0.093(6) Uani 1 1 d . A .
H18A H 1.1448 -0.1943 0.4927 0.139 Uiso 1 1 calc R . .
H18B H 1.1588 -0.2439 0.5227 0.139 Uiso 1 1 calc R . .
H18C H 1.1307 -0.2369 0.4445 0.139 Uiso 1 1 calc R . .
C19A C 1.8445(10) -0.1616(3) 0.6147(6) 0.036(3) Uani 1 1 d . . .
C20A C 1.8788(12) -0.1356(4) 0.6790(6) 0.057(4) Uani 1 1 d . A .
H20A H 1.8333 -0.1061 0.6777 0.086 Uiso 1 1 calc R . .
H20B H 1.9794 -0.1314 0.6824 0.086 Uiso 1 1 calc R . .
H20C H 1.8456 -0.1525 0.7178 0.086 Uiso 1 1 calc R . .
C21A C 1.9195(11) -0.2074(4) 0.6175(8) 0.064(4) Uani 1 1 d . A .
H21A H 1.9002 -0.2243 0.5765 0.097 Uiso 1 1 calc R . .
H21B H 1.8863 -0.2245 0.6561 0.097 Uiso 1 1 calc R . .
H21C H 2.0196 -0.2025 0.6216 0.097 Uiso 1 1 calc R . .
C22A C 1.8951(13) -0.1351(5) 0.5543(7) 0.068(4) Uani 1 1 d . A .
H22A H 1.8740 -0.1518 0.5133 0.102 Uiso 1 1 calc R . .
H22B H 1.9955 -0.1305 0.5577 0.102 Uiso 1 1 calc R . .
H22C H 1.8484 -0.1059 0.5529 0.102 Uiso 1 1 calc R . .
Sb1B Sb 1.13472(8) -0.03459(2) 0.13243(4) 0.0347(3) Uani 0.955(4) 1 d P . .
Sb2B Sb 1.1481(16) 0.0014(5) 0.2294(9) 0.0347(3) Uani 0.04 1 d P B 2
P1B P 0.8705(3) -0.05431(9) 0.21340(16) 0.0375(8) Uani 1 1 d . . .
P2B P 1.0913(3) -0.10485(9) 0.24402(16) 0.0374(8) Uani 1 1 d . B .
N1B N 0.9810(9) -0.0951(3) 0.1747(5) 0.036(2) Uani 1 1 d . B .
N2B N 0.9745(9) -0.0694(3) 0.2822(5) 0.038(2) Uani 1 1 d . B .
N3B N 0.9478(8) -0.0101(3) 0.1759(5) 0.037(2) Uani 1 1 d . B .
N4B N 1.2202(8) -0.0720(3) 0.2118(5) 0.035(2) Uani 1 1 d . B .
O1B O 1.2405(8) 0.0218(2) 0.1639(4) 0.044(2) Uani 1 1 d . B .
C1B C 1.3175(10) 0.0486(4) 0.1221(6) 0.033(3) Uani 1 1 d . . .
C2B C 1.3645(12) 0.0365(4) 0.0595(6) 0.048(3) Uani 1 1 d . B .
H2BA H 1.3430 0.0076 0.0423 0.057 Uiso 1 1 calc R . .
C3B C 1.4438(12) 0.0665(4) 0.0207(6) 0.051(3) Uani 1 1 d . . .
H3BA H 1.4718 0.0578 -0.0229 0.062 Uiso 1 1 calc R B .
C4B C 1.4814(13) 0.1081(4) 0.0446(8) 0.058(4) Uani 1 1 d . B .
H4BA H 1.5367 0.1278 0.0186 0.069 Uiso 1 1 calc R . .
C5B C 1.4362(13) 0.1204(4) 0.1081(8) 0.061(4) Uani 1 1 d . . .
H5BA H 1.4591 0.1493 0.1248 0.073 Uiso 1 1 calc R B .
C6B C 1.3578(12) 0.0911(4) 0.1476(6) 0.049(3) Uani 1 1 d . B .
H6BA H 1.3316 0.0997 0.1915 0.058 Uiso 1 1 calc R . .
C7B C 0.9246(11) -0.1313(4) 0.1285(7) 0.046(3) Uani 1 1 d . . .
C8B C 0.8273(13) -0.1621(4) 0.1681(8) 0.073(5) Uani 1 1 d . B .
H8BA H 0.8792 -0.1766 0.2043 0.109 Uiso 1 1 calc R . .
H8BB H 0.7891 -0.1851 0.1384 0.109 Uiso 1 1 calc R . .
H8BC H 0.7515 -0.1443 0.1871 0.109 Uiso 1 1 calc R . .
C9B C 1.0481(13) -0.1577(4) 0.1018(8) 0.074(5) Uani 1 1 d . B .
H9BA H 1.0963 -0.1724 0.1391 0.111 Uiso 1 1 calc R . .
H9BB H 1.1120 -0.1372 0.0791 0.111 Uiso 1 1 calc R . .
H9BC H 1.0156 -0.1805 0.0702 0.111 Uiso 1 1 calc R . .
C10B C 0.8444(13) -0.1078(4) 0.0704(7) 0.060(4) Uani 1 1 d . B .
H10D H 0.7652 -0.0913 0.0886 0.091 Uiso 1 1 calc R . .
H10E H 0.8111 -0.1306 0.0388 0.091 Uiso 1 1 calc R . .
H10F H 0.9065 -0.0870 0.0472 0.091 Uiso 1 1 calc R . .
C11B C 0.9662(12) -0.0523(5) 0.3516(7) 0.053(4) Uani 1 1 d . . .
C12B C 0.8148(13) -0.0521(6) 0.3744(9) 0.094(6) Uani 1 1 d . B .
H12D H 0.7776 -0.0827 0.3723 0.141 Uiso 1 1 calc R . .
H12E H 0.7606 -0.0325 0.3450 0.141 Uiso 1 1 calc R . .
H12F H 0.8094 -0.0410 0.4204 0.141 Uiso 1 1 calc R . .
C13B C 1.0497(15) -0.0843(5) 0.3955(7) 0.079(5) Uani 1 1 d . B .
H13D H 1.0080 -0.1143 0.3940 0.119 Uiso 1 1 calc R . .
H13E H 1.0495 -0.0732 0.4416 0.119 Uiso 1 1 calc R . .
H13F H 1.1453 -0.0858 0.3792 0.119 Uiso 1 1 calc R . .
C14B C 1.0319(16) -0.0046(5) 0.3552(8) 0.079(5) Uani 1 1 d . B .
H14C H 1.1286 -0.0060 0.3405 0.118 Uiso 1 1 calc R . .
H14D H 1.0282 0.0064 0.4013 0.118 Uiso 1 1 calc R . .
H14E H 0.9800 0.0159 0.3261 0.118 Uiso 1 1 calc R . .
C15B C 0.8775(12) 0.0327(4) 0.1532(7) 0.049(3) Uani 1 1 d . . .
C16B C 0.9354(18) 0.0709(5) 0.1976(11) 0.119(8) Uani 1 1 d . B .
H16D H 0.9101 0.0653 0.2443 0.179 Uiso 1 1 calc R . .
H16E H 0.8962 0.0997 0.1832 0.179 Uiso 1 1 calc R . .
H16F H 1.0366 0.0719 0.1936 0.179 Uiso 1 1 calc R . .
C17B C 0.7270(16) 0.0289(6) 0.1598(12) 0.138(10) Uani 1 1 d . B .
H17D H 0.6932 0.0047 0.1309 0.207 Uiso 1 1 calc R . .
H17E H 0.6836 0.0573 0.1464 0.207 Uiso 1 1 calc R . .
H17F H 0.7034 0.0223 0.2063 0.207 Uiso 1 1 calc R . .
C18B C 0.919(2) 0.0428(6) 0.0807(9) 0.124(8) Uani 1 1 d . B .
H18D H 0.8835 0.0191 0.0513 0.186 Uiso 1 1 calc R . .
H18E H 1.0205 0.0439 0.0773 0.186 Uiso 1 1 calc R . .
H18F H 0.8803 0.0718 0.0671 0.186 Uiso 1 1 calc R . .
C19B C 1.3717(10) -0.0747(4) 0.2278(6) 0.038(3) Uani 1 1 d . . .
C20B C 1.4111(13) -0.0368(4) 0.2764(7) 0.064(4) Uani 1 1 d . B .
H20D H 1.3923 -0.0077 0.2555 0.096 Uiso 1 1 calc R . .
H20E H 1.5099 -0.0389 0.2874 0.096 Uiso 1 1 calc R . .
H20F H 1.3563 -0.0396 0.3174 0.096 Uiso 1 1 calc R . .
C21B C 1.4553(12) -0.0711(5) 0.1654(7) 0.061(4) Uani 1 1 d . B .
H21D H 1.4363 -0.0423 0.1437 0.091 Uiso 1 1 calc R . .
H21E H 1.4304 -0.0957 0.1351 0.091 Uiso 1 1 calc R . .
H21F H 1.5541 -0.0731 0.1764 0.091 Uiso 1 1 calc R . .
C22B C 1.4042(13) -0.1201(4) 0.2630(7) 0.065(4) Uani 1 1 d . B .
H22D H 1.3808 -0.1450 0.2330 0.097 Uiso 1 1 calc R . .
H22E H 1.3491 -0.1226 0.3040 0.097 Uiso 1 1 calc R . .
H22F H 1.5030 -0.1215 0.2742 0.097 Uiso 1 1 calc R . .

loop_
_atom_site_aniso_label
_atom_site_aniso_U_11
_atom_site_aniso_U_22
_atom_site_aniso_U_33
_atom_site_aniso_U_23
_atom_site_aniso_U_13
_atom_site_aniso_U_12
Sb1A 0.0345(4) 0.0265(4) 0.0359(6) -0.0004(4) 0.0004(4) 0.0040(3)
Sb2A 0.0345(4) 0.0265(4) 0.0359(6) -0.0004(4) 0.0004(4) 0.0040(3)
P1A 0.0314(14) 0.0290(14) 0.0302(19) 0.0018(14) 0.0035(12) 0.0026(11)
P2A 0.0362(16) 0.0351(16) 0.032(2) -0.0061(15) -0.0003(12) -0.0009(12)
N1A 0.039(5) 0.029(5) 0.024(6) -0.001(4) -0.001(4) -0.007(4)
N2A 0.044(5) 0.024(5) 0.040(6) 0.001(5) -0.005(4) 0.003(4)
N3A 0.030(4) 0.026(4) 0.040(6) -0.009(4) -0.001(4) 0.003(4)
N4A 0.031(5) 0.045(5) 0.030(6) -0.015(5) 0.004(4) 0.002(4)
O1A 0.056(5) 0.044(5) 0.054(6) -0.008(5) 0.018(4) 0.014(4)
C1A 0.042(6) 0.047(7) 0.040(8) -0.017(7) -0.008(6) 0.003(5)
C2A 0.060(8) 0.043(8) 0.090(13) -0.008(8) 0.023(8) 0.004(6)
C3A 0.066(9) 0.064(9) 0.098(14) -0.029(9) 0.015(10) 0.011(8)
C4A 0.061(9) 0.120(15) 0.041(11) -0.042(10) 0.010(7) 0.018(9)
C5A 0.068(10) 0.116(15) 0.063(12) 0.008(11) 0.017(8) 0.019(10)
C6A 0.071(9) 0.053(8) 0.052(11) 0.014(8) -0.002(7) 0.013(6)
C7A 0.062(8) 0.050(8) 0.034(8) 0.006(7) -0.002(6) 0.001(6)
C8A 0.061(8) 0.079(10) 0.048(9) 0.022(8) 0.000(7) 0.013(7)
C9A 0.082(10) 0.067(9) 0.079(12) 0.030(9) 0.007(9) -0.009(8)
C10A 0.057(9) 0.126(14) 0.039(10) 0.004(9) 0.011(7) 0.014(8)
C11A 0.058(8) 0.030(6) 0.081(11) -0.003(8) -0.015(8) -0.002(5)
C12A 0.077(10) 0.064(10) 0.130(17) 0.057(11) -0.032(10) -0.001(8)
C13A 0.160(16) 0.030(8) 0.104(15) 0.013(9) -0.053(12) -0.018(9)
C14A 0.117(14) 0.076(11) 0.085(14) 0.040(11) 0.032(11) 0.002(10)
C15A 0.043(7) 0.048(7) 0.032(8) 0.000(7) -0.007(5) -0.002(5)
C16A 0.117(13) 0.076(10) 0.061(11) -0.008(9) -0.020(10) -0.002(10)
C17A 0.083(10) 0.065(8) 0.056(10) -0.019(8) -0.016(8) 0.007(8)
C18A 0.047(8) 0.126(14) 0.104(14) -0.079(12) -0.028(8) 0.000(8)
C19A 0.029(5) 0.038(6) 0.040(8) 0.004(6) 0.001(5) -0.007(4)
C20A 0.040(7) 0.066(8) 0.066(10) -0.014(7) -0.010(7) -0.016(6)
C21A 0.037(7) 0.061(8) 0.094(12) 0.005(8) -0.013(7) 0.014(6)
C22A 0.050(8) 0.076(9) 0.077(11) 0.011(8) 0.004(8) -0.024(7)
Sb1B 0.0385(4) 0.0335(4) 0.0320(5) 0.0021(4) -0.0023(4) -0.0018(3)
Sb2B 0.0385(4) 0.0335(4) 0.0320(5) 0.0021(4) -0.0023(4) -0.0018(3)
P1B 0.0335(15) 0.0339(15) 0.045(2) 0.0034(15) -0.0057(14) -0.0024(12)
P2B 0.0389(16) 0.0314(15) 0.042(2) 0.0079(15) -0.0053(14) -0.0030(12)
N1B 0.040(5) 0.029(5) 0.038(6) 0.002(5) -0.007(4) 0.002(4)
N2B 0.034(5) 0.039(5) 0.040(7) 0.011(5) -0.003(4) -0.001(4)
N3B 0.038(5) 0.030(5) 0.043(7) 0.008(5) 0.010(4) 0.001(4)
N4B 0.035(5) 0.032(5) 0.039(7) 0.006(5) 0.003(4) 0.003(4)
O1B 0.055(5) 0.040(5) 0.038(6) -0.004(4) 0.012(4) -0.015(4)
C1B 0.037(6) 0.037(6) 0.026(8) 0.005(6) 0.009(5) -0.002(4)
C2B 0.055(7) 0.047(7) 0.040(9) 0.004(7) 0.003(7) -0.013(6)
C3B 0.065(8) 0.064(9) 0.026(8) 0.000(7) 0.010(6) 0.002(6)
C4B 0.059(8) 0.047(8) 0.067(11) 0.013(8) 0.004(7) -0.011(6)
C5B 0.069(9) 0.039(7) 0.074(12) -0.002(8) -0.002(8) -0.005(6)
C6B 0.057(8) 0.046(7) 0.043(9) -0.001(7) 0.011(6) -0.005(6)
C7B 0.051(7) 0.030(6) 0.058(9) -0.009(7) -0.013(6) -0.010(5)
C8B 0.067(9) 0.047(8) 0.104(13) 0.006(9) -0.019(8) -0.030(7)
C9B 0.053(8) 0.055(9) 0.115(14) -0.022(9) -0.024(8) 0.014(6)
C10B 0.068(8) 0.051(8) 0.063(10) -0.013(8) -0.027(7) 0.003(6)
C11B 0.051(7) 0.077(10) 0.031(9) 0.016(8) 0.000(6) 0.004(6)
C12B 0.058(9) 0.149(16) 0.076(13) -0.006(12) 0.026(9) 0.018(9)
C13B 0.094(12) 0.109(13) 0.035(10) 0.019(9) -0.001(8) 0.001(9)
C14B 0.099(12) 0.073(10) 0.064(12) -0.010(9) -0.010(9) -0.021(9)
C15B 0.043(7) 0.038(6) 0.067(10) 0.005(7) -0.016(6) 0.013(5)
C16B 0.118(15) 0.048(9) 0.19(2) -0.033(12) -0.043(15) 0.015(9)
C17B 0.077(12) 0.078(12) 0.26(3) 0.079(16) 0.005(14) 0.028(10)
C18B 0.18(2) 0.128(17) 0.061(14) 0.038(13) 0.015(13) 0.073(15)
C19B 0.023(5) 0.045(6) 0.045(8) 0.000(6) 0.000(5) -0.001(5)
C20B 0.062(8) 0.068(9) 0.063(10) -0.016(8) -0.020(7) -0.015(7)
C21B 0.041(7) 0.074(10) 0.068(11) 0.002(8) 0.005(7) -0.001(6)
C22B 0.050(8) 0.058(8) 0.085(11) 0.024(8) -0.008(7) 0.005(6)

loop_
_atom_type_symbol
_atom_type_description
_atom_type_scat_dispersion_real
_atom_type_scat_dispersion_imag
_atom_type_scat_source
C C 0.0033 0.0016 'International Tables Vol C Tables 4.2.6.8 and 6.1.1.4'
H H 0.0000 0.0000 'International Tables Vol C Tables 4.2.6.8 and 6.1.1.4'
N N 0.0061 0.0033 'International Tables Vol C Tables 4.2.6.8 and 6.1.1.4'
O O 0.0106 0.0060 'International Tables Vol C Tables 4.2.6.8 and 6.1.1.4'
P P 0.1023 0.0942 'International Tables Vol C Tables 4.2.6.8 and 6.1.1.4'
Sb Sb -0.5866 1.5461 'International Tables Vol C Tables 4.2.6.8 and 6.1.1.4'

loop_
_geom_angle_atom_site_label_1
_geom_angle_atom_site_label_2
_geom_angle_atom_site_label_3
_geom_angle
O1A Sb1A N3A 90.2(3)
O1A Sb1A N4A 90.5(3)
N3A Sb1A N4A 103.2(3)
O1A Sb1A Sb2A 47.7(3)
N3A Sb1A Sb2A 64.2(3)
N4A Sb1A Sb2A 61.7(4)
O1A Sb1A N1A 138.6(3)
N3A Sb1A N1A 66.1(3)
N4A Sb1A N1A 64.8(3)
Sb2A Sb1A N1A 90.9(3)
O1A Sb2A Sb1A 60.7(4)
O1A Sb2A N4A 95.8(5)
Sb1A Sb2A N4A 56.9(3)
O1A Sb2A N3A 92.3(5)
Sb1A Sb2A N3A 55.2(3)
N4A Sb2A N3A 93.8(5)
N3A P1A N2A 106.4(4)
N3A P1A N1A 92.8(4)
N2A P1A N1A 80.2(4)
N3A P1A P2A 100.4(3)
N2A P1A P2A 39.7(3)
N1A P1A P2A 40.6(3)
N4A P2A N2A 105.9(4)
N4A P2A N1A 93.1(4)
N2A P2A N1A 79.7(4)
N4A P2A P1A 100.4(3)
N2A P2A P1A 38.9(3)
N1A P2A P1A 40.9(3)
C7A N1A P2A 123.4(7)
C7A N1A P1A 121.6(7)
P2A N1A P1A 98.5(4)
C7A N1A Sb1A 123.3(6)
P2A N1A Sb1A 91.0(3)
P1A N1A Sb1A 90.6(4)
C11A N2A P1A 130.2(7)
C11A N2A P2A 128.0(7)
P1A N2A P2A 101.4(4)
C15A N3A P1A 123.9(7)
C15A N3A Sb1A 125.9(6)
P1A N3A Sb1A 108.0(4)
C15A N3A Sb2A 117.5(7)
P1A N3A Sb2A 100.5(4)
Sb1A N3A Sb2A 60.6(3)
C19A N4A P2A 126.1(7)
C19A N4A Sb1A 123.0(6)
P2A N4A Sb1A 108.7(4)
C19A N4A Sb2A 113.7(7)
P2A N4A Sb2A 102.8(5)
Sb1A N4A Sb2A 61.4(3)
C1A O1A Sb2A 158.8(9)
C1A O1A Sb1A 129.6(8)
Sb2A O1A Sb1A 71.6(4)
O1A C1A C2A 123.3(13)
O1A C1A C6A 119.2(11)
C2A C1A C6A 117.5(12)
C1A C2A C3A 119.4(14)
C4A C3A C2A 122.9(15)
C3A C4A C5A 119.2(14)
C4A C5A C6A 119.7(15)
C5A C6A C1A 121.2(13)
N1A C7A C9A 109.2(10)
N1A C7A C8A 108.1(10)
C9A C7A C8A 111.1(11)
N1A C7A C10A 109.6(10)
C9A C7A C10A 109.8(11)
C8A C7A C10A 108.9(10)
N2A C11A C12A 110.1(10)
N2A C11A C13A 110.5(11)
C12A C11A C13A 113.1(12)
N2A C11A C14A 108.4(10)
C12A C11A C14A 107.3(13)
C13A C11A C14A 107.2(13)
N3A C15A C18A 112.3(10)
N3A C15A C16A 109.8(10)
C18A C15A C16A 108.4(12)
N3A C15A C17A 109.0(9)
C18A C15A C17A 109.3(11)
C16A C15A C17A 107.9(11)
N4A C19A C22A 110.0(9)
N4A C19A C20A 110.3(9)
C22A C19A C20A 109.5(9)
N4A C19A C21A 109.1(8)
C22A C19A C21A 109.6(10)
C20A C19A C21A 108.3(10)
O1B Sb1B N4B 90.4(3)
O1B Sb1B N3B 90.9(3)
N4B Sb1B N3B 101.7(3)
O1B Sb1B Sb2B 46.5(5)
N4B Sb1B Sb2B 64.8(5)
N3B Sb1B Sb2B 61.7(5)
O1B Sb1B N1B 141.4(3)
N4B Sb1B N1B 66.0(3)
N3B Sb1B N1B 66.6(3)
Sb2B Sb1B N1B 95.0(5)
O1B Sb2B Sb1B 61.8(6)
O1B Sb2B N3B 98.0(8)
Sb1B Sb2B N3B 57.2(5)
O1B Sb2B N4B 93.5(8)
Sb1B Sb2B N4B 55.3(5)
N3B Sb2B N4B 92.4(6)
N3B P1B N2B 107.1(4)
N3B P1B N1B 94.1(4)
N2B P1B N1B 80.1(4)
N3B P1B P2B 100.8(3)
N2B P1B P2B 39.3(3)
N1B P1B P2B 41.0(3)
N4B P2B N2B 107.0(4)
N4B P2B N1B 92.7(4)
N2B P2B N1B 81.6(4)
N4B P2B P1B 99.9(3)
N2B P2B P1B 40.3(3)
N1B P2B P1B 41.6(3)
C7B N1B P2B 125.0(7)
C7B N1B P1B 122.1(7)
P2B N1B P1B 97.4(5)
C7B N1B Sb1B 121.4(7)
P2B N1B Sb1B 91.6(3)
P1B N1B Sb1B 90.7(3)
C11B N2B P2B 131.4(7)
C11B N2B P1B 128.0(7)
P2B N2B P1B 100.5(5)
C15B N3B P1B 126.3(7)
C15B N3B Sb1B 122.9(7)
P1B N3B Sb1B 106.8(4)
C15B N3B Sb2B 113.7(8)
P1B N3B Sb2B 106.8(6)
Sb1B N3B Sb2B 61.1(5)
C19B N4B P2B 126.8(7)
C19B N4B Sb1B 124.8(7)
P2B N4B Sb1B 107.6(4)
C19B N4B Sb2B 108.1(7)
P2B N4B Sb2B 105.2(6)
Sb1B N4B Sb2B 60.0(5)
C1B O1B Sb2B 164.1(9)
C1B O1B Sb1B 123.6(7)
Sb2B O1B Sb1B 71.7(6)
O1B C1B C2B 125.4(10)
O1B C1B C6B 116.5(10)
C2B C1B C6B 117.9(10)
C1B C2B C3B 121.0(11)
C4B C3B C2B 121.3(12)
C3B C4B C5B 118.2(12)
C4B C5B C6B 121.4(12)
C5B C6B C1B 120.0(12)
N1B C7B C9B 107.4(9)
N1B C7B C8B 109.2(11)
C9B C7B C8B 110.6(10)
N1B C7B C10B 108.2(8)
C9B C7B C10B 110.9(12)
C8B C7B C10B 110.5(10)
N2B C11B C13B 107.4(11)
N2B C11B C12B 109.5(11)
C13B C11B C12B 109.6(13)
N2B C11B C14B 109.4(10)
C13B C11B C14B 109.1(11)
C12B C11B C14B 111.7(13)
C17B C15B N3B 110.7(11)
C17B C15B C18B 111.2(15)
N3B C15B C18B 109.4(11)
C17B C15B C16B 111.2(14)
N3B C15B C16B 106.5(10)
C18B C15B C16B 107.7(14)
C21B C19B N4B 110.2(9)
C21B C19B C20B 110.2(10)
N4B C19B C20B 109.7(9)
C21B C19B C22B 109.4(10)
N4B C19B C22B 109.8(9)
C20B C19B C22B 107.6(10)

loop_
_geom_bond_atom_site_label_1
_geom_bond_atom_site_label_2
_geom_bond_distance
Sb1A O1A 2.020(8)
Sb1A N3A 2.070(8)
Sb1A N4A 2.097(8)
Sb1A Sb2A 2.197(10)
Sb1A N1A 2.485(9)
Sb2A O1A 1.713(11)
Sb2A N4A 2.204(14)
Sb2A N3A 2.269(12)
P1A N3A 1.703(9)
P1A N2A 1.705(9)
P1A N1A 1.760(8)
P1A P2A 2.658(4)
P2A N4A 1.660(8)
P2A N2A 1.732(9)
P2A N1A 1.748(8)
N1A C7A 1.487(14)
N2A C11A 1.460(15)
N3A C15A 1.481(13)
N4A C19A 1.494(12)
O1A C1A 1.344(13)
C1A C2A 1.388(16)
C1A C6A 1.397(17)
C2A C3A 1.396(18)
C3A C4A 1.322(19)
C4A C5A 1.38(2)
C5A C6A 1.389(18)
C7A C9A 1.514(17)
C7A C8A 1.543(15)
C7A C10A 1.548(17)
C11A C12A 1.477(16)
C11A C13A 1.505(17)
C11A C14A 1.56(2)
C15A C18A 1.500(17)
C15A C16A 1.510(17)
C15A C17A 1.540(16)
C19A C22A 1.510(16)
C19A C20A 1.523(15)
C19A C21A 1.528(14)
Sb1B O1B 2.041(7)
Sb1B N4B 2.087(9)
Sb1B N3B 2.110(8)
Sb1B Sb2B 2.199(17)
Sb1B N1B 2.457(9)
Sb2B O1B 1.681(18)
Sb2B N3B 2.211(17)
Sb2B N4B 2.297(18)
P1B N3B 1.672(9)
P1B N2B 1.742(9)
P1B N1B 1.774(9)
P1B P2B 2.651(4)
P2B N4B 1.691(9)
P2B N2B 1.706(9)
P2B N1B 1.755(9)
N1B C7B 1.505(13)
N2B C11B 1.467(15)
N3B C15B 1.497(13)
N4B C19B 1.483(12)
O1B C1B 1.362(12)
C1B C2B 1.366(15)
C1B C6B 1.406(15)
C2B C3B 1.394(15)
C3B C4B 1.362(16)
C4B C5B 1.378(18)
C5B C6B 1.386(16)
C7B C9B 1.509(16)
C7B C8B 1.518(16)
C7B C10B 1.546(15)
C11B C13B 1.508(17)
C11B C12B 1.514(17)
C11B C14B 1.543(18)
C15B C17B 1.447(19)
C15B C18B 1.52(2)
C15B C16B 1.533(18)
C19B C21B 1.477(16)
C19B C20B 1.521(15)
C19B C22B 1.541(15)
